data_4060572
_journal_name_full Organometallics
_journal_paper_doi 10.1021/om050375z
_journal_year 2006
_chemical_formula_sum 'C24 H38 O4 S2 Si4'
_chemical_formula_weight 567.02
_space_group_IT_number 14
_symmetry_cell_setting monoclinic
_symmetry_space_group_name_Hall '-P 2ybc'
_symmetry_space_group_name_H-M 'P 1 21/c 1'
_cell_angle_alpha 90.00
_cell_angle_beta 91.19(2)
_cell_angle_gamma 90.00
_cell_formula_units_Z 4
_cell_length_a 13.452(4)
_cell_length_b 20.239(4)
_cell_length_c 11.850(4)
_cell_measurement_temperature 298(2)
_cell_volume 3225.5(16)
_diffrn_ambient_temperature 298(2)
_exptl_crystal_density_diffrn 1.168
_cod_original_sg_symbol_Hall '-P 2ybc '
_cod_original_sg_symbol_H-M 'P 21/c'
_cod_database_code 4060572

loop_
_symmetry_equiv_pos_as_xyz
'x, y, z'
'-x, y+1/2, -z+1/2'
'-x, -y, -z'
'x, -y-1/2, z-1/2'

loop_
_atom_site_label
_atom_site_type_symbol
_atom_site_fract_x
_atom_site_fract_y
_atom_site_fract_z
_atom_site_U_iso_or_equiv
_atom_site_adp_type
_atom_site_occupancy
_atom_site_symmetry_multiplicity
_atom_site_calc_flag
_atom_site_refinement_flags
_atom_site_disorder_assembly
_atom_site_disorder_group
S1 S 0.74380(8) 0.12806(4) 0.39193(8) 0.0492(2) Uani 1 1 d . . .
S2 S 0.72398(7) 0.02936(4) 0.64452(7) 0.0477(2) Uani 1 1 d . . .
Si1 Si 0.61382(7) -0.06699(4) 0.31319(8) 0.0398(2) Uani 1 1 d . . .
Si2 Si 0.88716(7) -0.07308(5) 0.37933(8) 0.0402(2) Uani 1 1 d . . .
Si3 Si 0.69197(8) 0.20483(5) 0.16717(8) 0.0465(3) Uani 1 1 d . . .
Si4 Si 0.78715(10) -0.05141(6) 0.85953(9) 0.0601(3) Uani 1 1 d . . .
O1 O 0.5931(2) -0.22096(16) 0.2558(3) 0.0884(11) Uani 1 1 d . . .
O2 O 0.7038(2) -0.20469(14) 0.1208(2) 0.0688(8) Uani 1 1 d . . .
O3 O 0.8568(3) -0.24927(15) 0.2910(3) 0.0848(10) Uani 1 1 d . . .
O4 O 0.9312(2) -0.17482(14) 0.1832(2) 0.0679(8) Uani 1 1 d . . .
C1 C 0.7202(3) 0.04524(15) 0.4106(3) 0.0395(7) Uani 1 1 d . . .
C2 C 0.6679(2) 0.01848(15) 0.3194(3) 0.0381(7) Uani 1 1 d . . .
C3 C 0.6518(3) 0.06806(16) 0.2349(3) 0.0422(8) Uani 1 1 d . . .
H3 H 0.6184 0.0590 0.1671 0.051 Uiso 1 1 calc R . .
C4 C 0.6884(3) 0.12981(16) 0.2596(3) 0.0443(8) Uani 1 1 d . . .
C5 C 0.7579(3) 0.00932(15) 0.5093(3) 0.0379(7) Uani 1 1 d . . .
C6 C 0.8211(2) -0.04419(16) 0.5080(3) 0.0376(7) Uani 1 1 d . . .
C7 C 0.8375(3) -0.06839(16) 0.6200(3) 0.0408(7) Uani 1 1 d . . .
H7 H 0.8777 -0.1049 0.6349 0.049 Uiso 1 1 calc R . .
C8 C 0.7909(3) -0.03476(16) 0.7041(3) 0.0431(8) Uani 1 1 d . . .
C9 C 0.5529(3) -0.08935(19) 0.4466(3) 0.0570(10) Uani 1 1 d . . .
H9A H 0.5262 -0.1332 0.4405 0.068 Uiso 1 1 calc R . .
H9B H 0.5002 -0.0587 0.4607 0.068 Uiso 1 1 calc R . .
H9C H 0.6009 -0.0877 0.5077 0.068 Uiso 1 1 calc R . .
C10 C 0.5215(3) -0.0666(2) 0.1940(4) 0.0587(10) Uani 1 1 d . . .
H10A H 0.4914 -0.1095 0.1872 0.070 Uiso 1 1 calc R . .
H10B H 0.5544 -0.0559 0.1252 0.070 Uiso 1 1 calc R . .
H10C H 0.4711 -0.0343 0.2081 0.070 Uiso 1 1 calc R . .
C11 C 0.9218(3) -0.0061(2) 0.2808(3) 0.0592(10) Uani 1 1 d . . .
H11A H 0.9552 -0.0246 0.2174 0.071 Uiso 1 1 calc R . .
H11B H 0.9652 0.0246 0.3191 0.071 Uiso 1 1 calc R . .
H11C H 0.8629 0.0166 0.2549 0.071 Uiso 1 1 calc R . .
C12 C 1.0026(3) -0.1163(2) 0.4296(4) 0.0628(11) Uani 1 1 d . . .
H12A H 1.0386 -0.1319 0.3658 0.075 Uiso 1 1 calc R . .
H12B H 0.9850 -0.1531 0.4763 0.075 Uiso 1 1 calc R . .
H12C H 1.0434 -0.0861 0.4725 0.075 Uiso 1 1 calc R . .
C13 C 0.6828(4) 0.28008(19) 0.2553(4) 0.0797(14) Uani 1 1 d . . .
H13A H 0.6846 0.3185 0.2079 0.096 Uiso 1 1 calc R . .
H13B H 0.7376 0.2814 0.3085 0.096 Uiso 1 1 calc R . .
H13C H 0.6214 0.2794 0.2952 0.096 Uiso 1 1 calc R . .
C14 C 0.5874(4) 0.2001(3) 0.0650(4) 0.0785(14) Uani 1 1 d . . .
H14A H 0.5881 0.2383 0.0169 0.094 Uiso 1 1 calc R . .
H14B H 0.5260 0.1987 0.1047 0.094 Uiso 1 1 calc R . .
H14C H 0.5937 0.1609 0.0201 0.094 Uiso 1 1 calc R . .
C15 C 0.8122(3) 0.2054(2) 0.0923(4) 0.0734(13) Uani 1 1 d . . .
H15A H 0.8152 0.2436 0.0446 0.088 Uiso 1 1 calc R . .
H15B H 0.8173 0.1662 0.0472 0.088 Uiso 1 1 calc R . .
H15C H 0.8662 0.2066 0.1466 0.088 Uiso 1 1 calc R . .
C16 C 0.6739(4) -0.1010(3) 0.8855(5) 0.122(2) Uani 1 1 d . . .
H16A H 0.6698 -0.1104 0.9647 0.146 Uiso 1 1 calc R . .
H16B H 0.6771 -0.1417 0.8442 0.146 Uiso 1 1 calc R . .
H16C H 0.6161 -0.0766 0.8611 0.146 Uiso 1 1 calc R . .
C17 C 0.7798(6) 0.0291(3) 0.9326(4) 0.125(3) Uani 1 1 d . . .
H17A H 0.7776 0.0220 1.0126 0.150 Uiso 1 1 calc R . .
H17B H 0.7207 0.0520 0.9078 0.150 Uiso 1 1 calc R . .
H17C H 0.8371 0.0552 0.9154 0.150 Uiso 1 1 calc R . .
C18 C 0.9002(4) -0.0976(2) 0.9047(4) 0.0760(13) Uani 1 1 d . . .
H18A H 0.8981 -0.1061 0.9843 0.091 Uiso 1 1 calc R . .
H18B H 0.9581 -0.0719 0.8886 0.091 Uiso 1 1 calc R . .
H18C H 0.9029 -0.1388 0.8646 0.091 Uiso 1 1 calc R . .
C19 C 0.7087(3) -0.13290(15) 0.2771(3) 0.0396(7) Uani 1 1 d . . .
C20 C 0.8072(2) -0.13518(15) 0.2991(3) 0.0381(7) Uani 1 1 d . . .
C21 C 0.6611(3) -0.19124(18) 0.2192(4) 0.0532(9) Uani 1 1 d . . .
C22 C 0.6692(4) -0.2647(2) 0.0634(5) 0.1000(19) Uani 1 1 d . . .
H22A H 0.7038 -0.2698 -0.0061 0.120 Uiso 1 1 calc R . .
H22B H 0.5991 -0.2614 0.0479 0.120 Uiso 1 1 calc R . .
H22C H 0.6822 -0.3022 0.1109 0.120 Uiso 1 1 calc R . .
C23 C 0.8652(3) -0.19380(18) 0.2583(3) 0.0473(8) Uani 1 1 d . . .
C24 C 0.9907(5) -0.2260(3) 0.1337(6) 0.124(2) Uani 1 1 d . . .
H24A H 1.0352 -0.2067 0.0807 0.149 Uiso 1 1 calc R . .
H24B H 0.9481 -0.2572 0.0955 0.149 Uiso 1 1 calc R . .
H24C H 1.0285 -0.2482 0.1920 0.149 Uiso 1 1 calc R . .

loop_
_atom_site_aniso_label
_atom_site_aniso_U_11
_atom_site_aniso_U_22
_atom_site_aniso_U_33
_atom_site_aniso_U_23
_atom_site_aniso_U_13
_atom_site_aniso_U_12
S1 0.0727(6) 0.0323(4) 0.0419(5) 0.0014(4) -0.0127(4) -0.0036(4)
S2 0.0651(6) 0.0438(5) 0.0342(4) -0.0015(4) 0.0029(4) 0.0104(4)
Si1 0.0397(5) 0.0350(5) 0.0445(5) 0.0010(4) -0.0010(4) -0.0011(4)
Si2 0.0370(5) 0.0463(5) 0.0372(5) -0.0047(4) 0.0011(4) -0.0021(4)
Si3 0.0605(6) 0.0368(5) 0.0423(5) 0.0080(4) 0.0027(5) 0.0036(4)
Si4 0.0866(8) 0.0631(7) 0.0307(5) 0.0055(5) 0.0023(5) 0.0104(6)
O1 0.077(2) 0.067(2) 0.121(3) -0.0204(19) 0.012(2) -0.0360(17)
O2 0.091(2) 0.0587(17) 0.0562(17) -0.0221(14) -0.0110(15) -0.0030(15)
O3 0.099(2) 0.0499(17) 0.106(3) 0.0140(17) 0.015(2) 0.0229(17)
O4 0.0686(19) 0.0730(19) 0.0633(18) -0.0074(15) 0.0250(15) 0.0182(15)
C1 0.051(2) 0.0335(16) 0.0339(16) 0.0006(13) 0.0021(14) 0.0068(14)
C2 0.0442(19) 0.0358(17) 0.0342(16) -0.0007(13) -0.0015(14) 0.0028(14)
C3 0.049(2) 0.0418(18) 0.0358(17) 0.0002(14) -0.0061(14) 0.0007(15)
C4 0.054(2) 0.0392(18) 0.0394(18) 0.0021(15) -0.0044(15) 0.0036(16)
C5 0.0492(19) 0.0344(16) 0.0300(16) 0.0003(13) -0.0010(14) -0.0021(14)
C6 0.0408(18) 0.0378(16) 0.0339(16) -0.0033(13) -0.0043(13) -0.0023(14)
C7 0.0473(19) 0.0405(18) 0.0344(17) 0.0014(14) -0.0054(14) 0.0023(15)
C8 0.057(2) 0.0368(18) 0.0355(17) 0.0049(14) -0.0006(15) -0.0006(15)
C9 0.058(2) 0.049(2) 0.065(3) 0.0029(18) 0.0065(19) 0.0025(18)
C10 0.053(2) 0.055(2) 0.067(3) 0.0003(19) -0.0140(19) -0.0046(19)
C11 0.059(2) 0.064(3) 0.054(2) 0.0047(19) 0.0100(19) -0.018(2)
C12 0.046(2) 0.083(3) 0.059(2) -0.010(2) -0.0031(18) 0.009(2)
C13 0.125(4) 0.043(2) 0.071(3) 0.004(2) 0.012(3) 0.011(2)
C14 0.080(3) 0.090(3) 0.064(3) 0.026(3) -0.007(2) 0.005(3)
C15 0.074(3) 0.072(3) 0.075(3) 0.010(2) 0.011(2) 0.003(2)
C16 0.109(5) 0.156(6) 0.101(5) 0.061(4) 0.031(4) 0.005(4)
C17 0.231(8) 0.094(4) 0.050(3) -0.026(3) -0.014(4) 0.049(5)
C18 0.097(4) 0.080(3) 0.051(3) 0.015(2) -0.014(2) 0.011(3)
C19 0.0474(19) 0.0331(16) 0.0384(17) -0.0012(13) 0.0000(14) -0.0045(14)
C20 0.0444(19) 0.0359(17) 0.0343(16) 0.0003(13) 0.0045(14) -0.0015(14)
C21 0.054(2) 0.041(2) 0.064(3) -0.0060(18) -0.0114(19) -0.0005(18)
C22 0.134(5) 0.067(3) 0.097(4) -0.044(3) -0.047(3) 0.014(3)
C23 0.054(2) 0.046(2) 0.0421(19) -0.0056(16) 0.0038(16) 0.0081(17)
C24 0.125(5) 0.136(5) 0.114(5) -0.014(4) 0.052(4) 0.066(4)

loop_
_geom_bond_atom_site_label_1
_geom_bond_atom_site_label_2
_geom_bond_distance
_geom_bond_site_symmetry_2
_geom_bond_publ_flag
S1 C1 1.721(3) . ?
S1 C4 1.722(4) . ?
S2 C8 1.722(3) . ?
S2 C5 1.724(3) . ?
Si1 C9 1.851(4) . ?
Si1 C10 1.861(4) . ?
Si1 C2 1.878(3) . ?
Si1 C19 1.901(3) . ?
Si2 C11 1.856(4) . ?
Si2 C12 1.868(4) . ?
Si2 C6 1.874(3) . ?
Si2 C20 1.896(3) . ?
Si3 C14 1.839(5) . ?
Si3 C13 1.852(4) . ?
Si3 C15 1.861(4) . ?
Si3 C4 1.873(3) . ?
Si4 C17 1.849(5) . ?
Si4 C18 1.855(5) . ?
Si4 C16 1.856(6) . ?
Si4 C8 1.875(3) . ?
O1 C21 1.185(5) . ?
O2 C21 1.338(5) . ?
O2 C22 1.462(5) . ?
O3 C23 1.194(4) . ?
O4 C23 1.327(4) . ?
O4 C24 1.442(5) . ?
C1 C2 1.387(4) . ?
C1 C5 1.459(4) . ?
C2 C3 1.431(4) . ?
C3 C4 1.373(5) . ?
C3 H3 0.9300 . ?
C5 C6 1.377(4) . ?
C6 C7 1.428(4) . ?
C7 C8 1.370(5) . ?
C7 H7 0.9300 . ?
C9 H9A 0.9600 . ?
C9 H9B 0.9600 . ?
C9 H9C 0.9600 . ?
C10 H10A 0.9600 . ?
C10 H10B 0.9600 . ?
C10 H10C 0.9600 . ?
C11 H11A 0.9600 . ?
C11 H11B 0.9600 . ?
C11 H11C 0.9600 . ?
C12 H12A 0.9600 . ?
C12 H12B 0.9600 . ?
C12 H12C 0.9600 . ?
C13 H13A 0.9600 . ?
C13 H13B 0.9600 . ?
C13 H13C 0.9600 . ?
C14 H14A 0.9600 . ?
C14 H14B 0.9600 . ?
C14 H14C 0.9600 . ?
C15 H15A 0.9600 . ?
C15 H15B 0.9600 . ?
C15 H15C 0.9600 . ?
C16 H16A 0.9600 . ?
C16 H16B 0.9600 . ?
C16 H16C 0.9600 . ?
C17 H17A 0.9600 . ?
C17 H17B 0.9600 . ?
C17 H17C 0.9600 . ?
C18 H18A 0.9600 . ?
C18 H18B 0.9600 . ?
C18 H18C 0.9600 . ?
C19 C20 1.346(5) . ?
C19 C21 1.503(5) . ?
C20 C23 1.505(4) . ?
C22 H22A 0.9600 . ?
C22 H22B 0.9600 . ?
C22 H22C 0.9600 . ?
C24 H24A 0.9600 . ?
C24 H24B 0.9600 . ?
C24 H24C 0.9600 . ?

loop_
_cod_related_entry_id
_cod_related_entry_database
_cod_related_entry_code
1 ChemSpider 21192065
